data_7239670
loop_
_publ_author_name
'Saini, Sanjeev'
Mayank,
'Kaur, Navneet'
'Singh, Narinder'

_publ_section_title
;
 A cytochrome c-urea functionalized dipeptide conjugate: an efficient HBD
 framework to synthesize 4H-pyrans via one-pot multicomponent reaction
;
_journal_issue 3
_journal_name_full 'Green Chemistry'
_journal_page_first 956
_journal_page_last 968
_journal_paper_doi 10.1039/C9GC03512E
_journal_volume 22
_journal_year 2020
_chemical_formula_moiety 'C16 H13 N3 O4'
_chemical_formula_sum 'C16 H13 N3 O4'
_chemical_formula_weight 311.30
_chemical_name_systematic 2-amino-4-(3-nitrophenyl)-5-oxo-5,6,7,8-tetrahydro-4H-chromene-3-carbonitrile
_space_group_crystal_system triclinic
_space_group_IT_number 2
_space_group_name_Hall '-P 1'
_space_group_name_H-M_alt 'P -1'
_symmetry_Int_Tables_number 2
_audit_creation_date 2018-11-01
_audit_creation_method
;
Olex2 1.2
(compiled 2018.05.29 svn.r3508 for OlexSys, GUI svn.r5506)
;
_audit_update_record
;
2018-11-01 deposited with the CCDC.	2019-12-26 downloaded from the CCDC.
;
_cell_angle_alpha 70.923(2)
_cell_angle_beta 76.940(2)
_cell_angle_gamma 75.474(2)
_cell_formula_units_Z 2
_cell_length_a 9.0134(4)
_cell_length_b 9.0528(4)
_cell_length_c 9.6602(5)
_cell_measurement_reflns_used 7545
_cell_measurement_temperature 273(2)
_cell_measurement_theta_max 28.47
_cell_measurement_theta_min 2.32
_cell_volume 712.15(6)
_computing_molecular_graphics 'Olex2 (Dolomanov et al., 2009)'
_computing_publication_material 'Olex2 (Dolomanov et al., 2009)'
_computing_structure_refinement 'olex2.refine (Bourhis et al., 2015)'
_computing_structure_solution 'SHELXT 2014/5 (Sheldrick, 2014)'
_diffrn_ambient_temperature 273.15
_diffrn_measured_fraction_theta_full 0.9963
_diffrn_measured_fraction_theta_max 0.9963
_diffrn_measurement_device_type 'APEXII Kappa CCD (Bruker)'
_diffrn_radiation_type 'Mo K\a'
_diffrn_radiation_wavelength 0.71073
_diffrn_reflns_av_R_equivalents 0.0319
_diffrn_reflns_av_unetI/netI 0.0241
_diffrn_reflns_limit_h_max 12
_diffrn_reflns_limit_h_min -12
_diffrn_reflns_limit_k_max 12
_diffrn_reflns_limit_k_min -12
_diffrn_reflns_limit_l_max 12
_diffrn_reflns_limit_l_min -12
_diffrn_reflns_number 17207
_diffrn_reflns_theta_full 28.2789
_diffrn_reflns_theta_max 28.28
_diffrn_reflns_theta_min 2.26
_exptl_absorpt_coefficient_mu 0.107
_exptl_absorpt_correction_T_max 0.7454
_exptl_absorpt_correction_T_min 0.5547
_exptl_absorpt_correction_type multi-scan
_exptl_absorpt_process_details 'SADABS-2016/2 (Bruker, 2016/2) was used for absorption correction.'
_exptl_crystal_colour 'clear whiteish colourless'
_exptl_crystal_colour_lustre clear
_exptl_crystal_colour_modifier whiteish
_exptl_crystal_colour_primary colourless
_exptl_crystal_density_diffrn 1.4516
_exptl_crystal_description needle
_exptl_crystal_F_000 324.1788
_exptl_crystal_preparation 'slow evaporation'
_exptl_crystal_recrystallization_method 'slow evaporation'
_exptl_crystal_size_max 0.4
_exptl_crystal_size_mid 0.12
_exptl_crystal_size_min 0.1
_refine_diff_density_max 0.2603
_refine_diff_density_min -0.3180
_refine_diff_density_rms 0.0453
_refine_ls_d_res_high 0.7501
_refine_ls_d_res_low 9.0159
_refine_ls_goodness_of_fit_ref 1.0960
_refine_ls_hydrogen_treatment mixed
_refine_ls_matrix_type full
_refine_ls_number_constraints 19
_refine_ls_number_parameters 216
_refine_ls_number_reflns 3514
_refine_ls_number_restraints 0
_refine_ls_restrained_S_all 1.0960
_refine_ls_R_factor_all 0.0559
_refine_ls_R_factor_gt 0.0440
_refine_ls_shift/su_max 0.0002
_refine_ls_shift/su_mean 0.0000
_refine_ls_structure_factor_coef Fsqd
_refine_ls_weighting_details 'w=1/[\s^2^(Fo^2^)+(0.0488P)^2^+0.2263P] where P=(Fo^2^+2Fc^2^)/3'
_refine_ls_weighting_scheme calc
_refine_ls_wR_factor_gt 0.1111
_refine_ls_wR_factor_ref 0.1239
_reflns_Friedel_coverage 0.0
_reflns_limit_h_max 12
_reflns_limit_h_min -11
_reflns_limit_k_max 12
_reflns_limit_k_min -11
_reflns_limit_l_max 12
_reflns_limit_l_min 0
_reflns_number_gt 2855
_reflns_number_total 3514
_reflns_threshold_expression I>=2u(I)
_cod_data_source_file c9gc03512e2.cif
_cod_data_source_block 123_a
_cod_depositor_comments
;Adding full bibliography for 7239670.cif.

 Adding full bibliography for 7239670.cif.
;
_cod_database_code 7239670
_olex2_refinement_description
;
;
_olex2_submission_special_instructions 'No special instructions were received'

loop_
_space_group_symop_id
_space_group_symop_operation_xyz
1 x,y,z
2 -x,-y,-z

loop_
_atom_site_label
_atom_site_type_symbol
_atom_site_fract_x
_atom_site_fract_y
_atom_site_fract_z
_atom_site_U_iso_or_equiv
_atom_site_adp_type
_atom_site_occupancy
_atom_site_refinement_flags_posn
O1 O 0.93371(12) -0.02780(11) 0.21200(13) 0.0380(3) Uani 1.000000 .
O2 O 0.23908(18) 0.68815(17) 0.24265(18) 0.0758(5) Uani 1.000000 .
O3 O 0.87330(13) 0.51828(12) 0.16304(14) 0.0453(3) Uani 1.000000 .
N1 N 0.79582(18) -0.13793(16) 0.12315(17) 0.0411(3) Uani 1.000000 .
N2 N 0.46385(17) 0.17735(18) 0.0071(2) 0.0558(4) Uani 1.000000 .
C1 C 1.15751(18) 0.18524(19) 0.3308(2) 0.0431(4) Uani 1.000000 .
H1c H 1.09641(18) 0.18035(19) 0.4282(2) 0.0517(4) Uiso 1.000000 R
H1d H 1.26612(18) 0.16631(19) 0.3400(2) 0.0517(4) Uiso 1.000000 R
C2 C 1.13018(17) 0.05727(17) 0.27486(18) 0.0374(3) Uani 1.000000 .
H2a H 1.21099(17) 0.04178(17) 0.19266(18) 0.0449(4) Uiso 1.000000 R
H2b H 1.13559(17) -0.04253(17) 0.35341(18) 0.0449(4) Uiso 1.000000 R
C3 C 0.97599(16) 0.10231(16) 0.22543(15) 0.0308(3) Uani 1.000000 .
C4 C 0.88647(15) 0.24758(15) 0.19741(15) 0.0293(3) Uani 1.000000 .
C5 C 0.72517(15) 0.27881(15) 0.16202(15) 0.0288(3) Uani 1.000000 .
H5 H 0.71300(15) 0.37369(15) 0.07666(15) 0.0346(3) Uiso 1.000000 R
C6 C 0.60170(15) 0.30800(16) 0.29217(15) 0.0304(3) Uani 1.000000 .
C7 C 0.48486(16) 0.44237(16) 0.27254(16) 0.0332(3) Uani 1.000000 .
H7 H 0.48242(16) 0.51827(16) 0.18051(16) 0.0399(4) Uiso 1.000000 R
C8 C 0.37201(16) 0.46159(17) 0.39216(18) 0.0368(3) Uani 1.000000 .
N9 N 0.24700(16) 0.60270(17) 0.36814(18) 0.0487(4) Uani 1.000000 .
O10 O 0.15389(18) 0.6274(2) 0.47419(18) 0.0844(5) Uani 1.000000 .
C11 C 0.70613(15) 0.13803(16) 0.12033(15) 0.0305(3) Uani 1.000000 .
C12 C 0.80551(16) -0.00429(16) 0.14854(15) 0.0307(3) Uani 1.000000 .
C13 C 0.57372(17) 0.15644(17) 0.05685(17) 0.0361(3) Uani 1.000000 .
C14 C 0.37095(19) 0.3551(2) 0.53101(19) 0.0459(4) Uani 1.000000 .
H14 H 0.29437(19) 0.3724(2) 0.60969(19) 0.0551(5) Uiso 1.000000 R
C15 C 0.4878(2) 0.2212(2) 0.54992(19) 0.0505(4) Uani 1.000000 .
H15 H 0.4904(2) 0.1465(2) 0.64261(19) 0.0605(5) Uiso 1.000000 R
C16 C 0.60051(18) 0.19790(19) 0.43170(18) 0.0417(4) Uani 1.000000 .
H16 H 0.67737(18) 0.10647(19) 0.44577(18) 0.0501(4) Uiso 1.000000 R
C17 C 0.94933(16) 0.38316(16) 0.19489(16) 0.0341(3) Uani 1.000000 .
C18 C 1.11262(19) 0.34963(19) 0.2249(2) 0.0490(4) Uani 1.000000 .
H18a H 1.12383(19) 0.42950(19) 0.2666(2) 0.0588(5) Uiso 1.000000 R
H18b H 1.18338(19) 0.35837(19) 0.1318(2) 0.0588(5) Uiso 1.000000 R
H1a H 0.868(2) -0.222(3) 0.146(2) 0.056(6) Uiso 1.000000 .
H1b H 0.715(2) -0.143(2) 0.087(2) 0.058(6) Uiso 1.000000 .

loop_
_atom_site_aniso_label
_atom_site_aniso_U_11
_atom_site_aniso_U_22
_atom_site_aniso_U_33
_atom_site_aniso_U_12
_atom_site_aniso_U_13
_atom_site_aniso_U_23
O1 0.0376(5) 0.0232(5) 0.0560(6) 0.0012(4) -0.0198(5) -0.0119(4)
O2 0.0713(10) 0.0507(8) 0.0748(10) 0.0227(7) -0.0027(8) -0.0090(7)
O3 0.0473(6) 0.0254(5) 0.0646(8) -0.0021(4) -0.0158(5) -0.0140(5)
N1 0.0444(7) 0.0272(6) 0.0572(8) -0.0022(6) -0.0159(6) -0.0176(6)
N2 0.0452(8) 0.0474(8) 0.0843(12) -0.0024(6) -0.0301(8) -0.0231(8)
C1 0.0360(8) 0.0425(8) 0.0562(10) -0.0020(6) -0.0188(7) -0.0179(7)
C2 0.0314(7) 0.0325(7) 0.0481(8) 0.0006(6) -0.0134(6) -0.0115(6)
C3 0.0306(7) 0.0262(6) 0.0365(7) -0.0037(5) -0.0072(5) -0.0100(5)
C4 0.0283(6) 0.0253(6) 0.0349(7) -0.0030(5) -0.0065(5) -0.0098(5)
C5 0.0285(6) 0.0222(6) 0.0351(7) -0.0008(5) -0.0085(5) -0.0080(5)
C6 0.0288(6) 0.0267(6) 0.0385(7) -0.0035(5) -0.0090(5) -0.0118(5)
C7 0.0337(7) 0.0269(6) 0.0400(8) -0.0013(5) -0.0089(6) -0.0123(6)
C8 0.0316(7) 0.0333(7) 0.0499(9) -0.0022(6) -0.0063(6) -0.0208(6)
N9 0.0408(7) 0.0419(8) 0.0639(10) 0.0021(6) -0.0021(7) -0.0272(7)
O10 0.0687(10) 0.0857(11) 0.0769(10) 0.0256(8) 0.0086(8) -0.0380(9)
C11 0.0299(7) 0.0275(6) 0.0357(7) -0.0032(5) -0.0078(5) -0.0112(5)
C12 0.0323(7) 0.0270(6) 0.0332(7) -0.0053(5) -0.0058(5) -0.0092(5)
C13 0.0355(7) 0.0295(7) 0.0462(8) -0.0039(6) -0.0093(6) -0.0144(6)
C14 0.0421(8) 0.0520(10) 0.0445(9) -0.0083(7) 0.0016(7) -0.0210(7)
C15 0.0510(10) 0.0512(10) 0.0387(8) -0.0052(8) -0.0036(7) -0.0049(7)
C16 0.0387(8) 0.0353(8) 0.0434(8) 0.0013(6) -0.0081(6) -0.0062(6)
C17 0.0350(7) 0.0275(7) 0.0417(8) -0.0050(5) -0.0075(6) -0.0121(6)
C18 0.0409(9) 0.0343(8) 0.0777(12) -0.0083(7) -0.0219(8) -0.0145(8)

loop_
_atom_type_symbol
_atom_type_scat_dispersion_real
_atom_type_scat_dispersion_imag
_atom_type_scat_Cromer_Mann_a1
_atom_type_scat_Cromer_Mann_a2
_atom_type_scat_Cromer_Mann_a3
_atom_type_scat_Cromer_Mann_a4
_atom_type_scat_Cromer_Mann_b1
_atom_type_scat_Cromer_Mann_b2
_atom_type_scat_Cromer_Mann_b3
_atom_type_scat_Cromer_Mann_b4
_atom_type_scat_Cromer_Mann_c
_atom_type_scat_source
_atom_type_scat_dispersion_source
H 0.00000 0.00000 0.49300 0.32291 0.14019 0.04081 10.51090 26.12570 3.14236 57.79970 0.0030380000826 'International Tables Volume C Table 6.1.1.4 (pp. 500-502)' 'Henke, Gullikson and Davis, At. Data and Nucl. Data Tables, 1993, 54, 2'
C 0.00347 0.00161 2.31000 1.02000 1.58860 0.86500 20.84390 10.20750 0.56870 51.65120 0.215599998832 'International Tables Volume C Table 6.1.1.4 (pp. 500-502)' 'Henke, Gullikson and Davis, At. Data and Nucl. Data Tables, 1993, 54, 2'
O 0.01158 0.00611 3.04850 2.28680 1.54630 0.86700 13.27710 5.70110 0.32390 32.90890 0.250800013542 'International Tables Volume C Table 6.1.1.4 (pp. 500-502)' 'Henke, Gullikson and Davis, At. Data and Nucl. Data Tables, 1993, 54, 2'
N 0.00653 0.00323 12.21260 3.13220 2.01250 1.16630 0.00570 9.89330 28.99750 0.58260 -11.5290002823 'International Tables Volume C Table 6.1.1.4 (pp. 500-502)' 'Henke, Gullikson and Davis, At. Data and Nucl. Data Tables, 1993, 54, 2'

loop_
_geom_angle_atom_site_label_1
_geom_angle_atom_site_label_2
_geom_angle_atom_site_label_3
_geom_angle
C12 O1 C3 118.70(10)
H1a N1 C12 118.9(13)
H1b N1 C12 121.0(13)
H1b N1 H1a 120.1(18)
H1d C1 H1c 108.1
C2 C1 H1c 109.52(9)
C2 C1 H1d 109.52(8)
C18 C1 H1c 109.52(10)
C18 C1 H1d 109.52(8)
C18 C1 C2 110.62(13)
H2a C2 C1 109.43(9)
H2b C2 C1 109.43(9)
H2b C2 H2a 108.0
C3 C2 C1 111.05(12)
C3 C2 H2a 109.43(8)
C3 C2 H2b 109.43(8)
C2 C3 O1 110.90(11)
C4 C3 O1 122.83(12)
C4 C3 C2 126.26(12)
C5 C4 C3 122.45(12)
C17 C4 C3 119.07(12)
C17 C4 C5 118.43(11)
H5 C5 C4 108.60(7)
C6 C5 C4 111.66(11)
C6 C5 H5 108.60(7)
C11 C5 C4 108.69(10)
C11 C5 H5 108.60(7)
C11 C5 C6 110.63(11)
C7 C6 C5 120.64(12)
C16 C6 C5 120.81(12)
C16 C6 C7 118.51(13)
H7 C7 C6 120.58(8)
C8 C7 C6 118.84(14)
C8 C7 H7 120.58(9)
N9 C8 C7 118.00(14)
C14 C8 C7 123.22(14)
C14 C8 N9 118.78(14)
C8 N9 O2 118.72(14)
O10 N9 O2 122.56(16)
O10 N9 C8 118.71(16)
C12 C11 C5 122.78(12)
C13 C11 C5 117.28(11)
C13 C11 C12 119.84(12)
N1 C12 O1 110.54(12)
C11 C12 O1 121.68(12)
C11 C12 N1 127.77(13)
C11 C13 N2 177.02(16)
H14 C14 C8 121.16(9)
C15 C14 C8 117.67(15)
C15 C14 H14 121.16(10)
H15 C15 C14 119.88(10)
C16 C15 C14 120.25(15)
C16 C15 H15 119.88(10)
C15 C16 C6 121.49(15)
H16 C16 C6 119.25(9)
H16 C16 C15 119.25(10)
C4 C17 O3 120.73(13)
C18 C17 O3 121.83(13)
C18 C17 C4 117.36(12)
C17 C18 C1 112.87(13)
H18a C18 C1 109.01(9)
H18a C18 C17 109.01(8)
H18b C18 C1 109.01(10)
H18b C18 C17 109.01(10)
H18b C18 H18a 107.8

loop_
_geom_bond_atom_site_label_1
_geom_bond_atom_site_label_2
_geom_bond_distance
O1 C3 1.3772(16)
O1 C12 1.3667(16)
O2 N9 1.213(2)
O3 C17 1.2203(17)
N1 C12 1.3372(18)
N1 H1a 0.87(2)
N1 H1b 0.89(2)
N2 C13 1.1440(19)
C1 H1c 0.9700
C1 H1d 0.9700
C1 C2 1.519(2)
C1 C18 1.522(2)
C2 H2a 0.9700
C2 H2b 0.9700
C2 C3 1.4880(19)
C3 C4 1.3370(18)
C4 C5 1.5052(18)
C4 C17 1.4666(18)
C5 H5 0.9800
C5 C6 1.5252(19)
C5 C11 1.5141(18)
C6 C7 1.3862(18)
C6 C16 1.390(2)
C7 H7 0.9300
C7 C8 1.383(2)
C8 N9 1.4689(19)
C8 C14 1.372(2)
N9 O10 1.2129(19)
C11 C12 1.3559(18)
C11 C13 1.4116(19)
C14 H14 0.9300
C14 C15 1.384(2)
C15 H15 0.9300
C15 C16 1.381(2)
C16 H16 0.9300
C17 C18 1.501(2)
C18 H18a 0.9700
C18 H18b 0.9700
